data_4342203
loop_
_publ_author_name
'Lo, Warrick K. C.'
'Huff, Gregory S.'
'Cubanski, John R.'
'Kennedy, Aaron D. W.'
'McAdam, C. John'
'McMorran, David A.'
'Gordon, Keith C.'
'Crowley, James D.'

_publ_section_title
;
 Comparison of Inverse and Regular 2-Pyridyl-1,2,3-triazole
 &quot;Click&quot; Complexes: Structures, Stability, Electrochemical, and
 Photophysical Properties.
;
_journal_issue 4
_journal_name_full 'Inorganic chemistry'
_journal_page_first 1572
_journal_page_last 1587
_journal_paper_doi 10.1021/ic502557w
_journal_volume 54
_journal_year 2015
_chemical_formula_sum 'C26.5 H29 Br Cl F6 N6 P Pd'
_chemical_formula_weight 798.28
_chemical_name_systematic
;
 ?
;
_space_group_crystal_system orthorhombic
_space_group_IT_number 61
_space_group_name_Hall '-P 2ac 2ab'
_space_group_name_H-M_alt 'P b c a'
_symmetry_space_group_name_Hall '-P 2ac 2ab'
_symmetry_space_group_name_H-M 'P b c a'
_atom_sites_solution_hydrogens geom
_audit_creation_method SHELXL-2014
_cell_angle_alpha 90
_cell_angle_beta 90
_cell_angle_gamma 90
_cell_formula_units_Z 16
_cell_length_a 18.5850(2)
_cell_length_b 25.3550(2)
_cell_length_c 26.3060(2)
_cell_measurement_reflns_used 41047
_cell_measurement_temperature 100.0(1)
_cell_measurement_theta_max 74.1260
_cell_measurement_theta_min 3.3590
_cell_volume 12395.98(19)
_computing_cell_refinement
;
CrysAlisPro, Agilent Technologies,
Version 1.171.37.33 (release 27-03-2014 CrysAlis171 .NET)
(compiled Mar 27 2014,17:12:48)
;
_computing_data_collection
;
CrysAlisPro, Agilent Technologies,
Version 1.171.37.33 (release 27-03-2014 CrysAlis171 .NET)
(compiled Mar 27 2014,17:12:48)
;
_computing_data_reduction
;
CrysAlisPro, Agilent Technologies,
Version 1.171.37.33 (release 27-03-2014 CrysAlis171 .NET)
(compiled Mar 27 2014,17:12:48)
;
_computing_structure_refinement 'SHELXL-2014 (Sheldrick, 2014)'
_computing_structure_solution 'SIR97 (Altomare et al., 1997)'
_diffrn_ambient_temperature 100.0(1)
_diffrn_detector_area_resol_mean 5.1725
_diffrn_measured_fraction_theta_full 1.000
_diffrn_measured_fraction_theta_max 0.987
_diffrn_measurement_device_type 'SuperNova, Dual, Cu at zero, Atlas'
_diffrn_measurement_method '\w scans'
_diffrn_radiation_type CuK\a
_diffrn_radiation_wavelength 1.54184
_diffrn_reflns_av_R_equivalents 0.0622
_diffrn_reflns_av_unetI/netI 0.0303
_diffrn_reflns_Laue_measured_fraction_full 1.000
_diffrn_reflns_Laue_measured_fraction_max 0.987
_diffrn_reflns_limit_h_max 22
_diffrn_reflns_limit_h_min -22
_diffrn_reflns_limit_k_max 31
_diffrn_reflns_limit_k_min -31
_diffrn_reflns_limit_l_max 30
_diffrn_reflns_limit_l_min -31
_diffrn_reflns_number 91615
_diffrn_reflns_point_group_measured_fraction_full 1.000
_diffrn_reflns_point_group_measured_fraction_max 0.987
_diffrn_reflns_theta_full 67.000
_diffrn_reflns_theta_max 74.207
_diffrn_reflns_theta_min 3.360
_diffrn_source 'sealed X-ray tube'
_exptl_absorpt_coefficient_mu 8.202
_exptl_absorpt_correction_T_max 0.823
_exptl_absorpt_correction_T_min 0.621
_exptl_absorpt_correction_type gaussian
_exptl_absorpt_process_details
;
CrysAlisPro, Agilent Technologies,
Version 1.171.37.33 (release 27-03-2014 CrysAlis171 .NET)
(compiled Mar 27 2014,17:12:48)
Numerical absorption correction based on gaussian integration over
            a multifaceted crystal model
Empirical absorption correction using spherical harmonics,
 implemented in SCALE3 ABSPACK scaling algorithm.
;
_exptl_crystal_colour 'pale yellow'
_exptl_crystal_density_diffrn 1.711
_exptl_crystal_description irregular
_exptl_crystal_F_000 6352
_exptl_crystal_size_max 0.17
_exptl_crystal_size_mid 0.10
_exptl_crystal_size_min 0.06
_refine_diff_density_max 0.792
_refine_diff_density_min -0.865
_refine_diff_density_rms 0.152
_refine_ls_extinction_method none
_refine_ls_goodness_of_fit_ref 1.090
_refine_ls_hydrogen_treatment constr
_refine_ls_matrix_type full
_refine_ls_number_parameters 774
_refine_ls_number_reflns 12454
_refine_ls_number_restraints 0
_refine_ls_restrained_S_all 1.090
_refine_ls_R_factor_all 0.0389
_refine_ls_R_factor_gt 0.0319
_refine_ls_shift/su_max 0.003
_refine_ls_shift/su_mean 0.000
_refine_ls_structure_factor_coef Fsqd
_refine_ls_weighting_details 'w=1/[\s^2^(Fo^2^)+(0.0595P)^2^+5.5808P] where P=(Fo^2^+2Fc^2^)/3'
_refine_ls_weighting_scheme calc
_refine_ls_wR_factor_gt 0.0883
_refine_ls_wR_factor_ref 0.0968
_reflns_Friedel_coverage 0.000
_reflns_number_gt 10944
_reflns_number_total 12454
_reflns_threshold_expression 'I > 2\s(I)'
_cod_data_source_file ic502557w_si_003.cif
_cod_data_source_block WKLP703B
_cod_depositor_comments 'Adding full bibliography for 4342191--4342205.cif.'
_cod_database_code 4342203
_shelx_space_group_comment
;
The symmetry employed for this shelxl refinement is uniquely defined
by the following loop, which should always be used as a source of
symmetry information in preference to the above space-group names.
They are only intended as comments.
;
_shelxl_version_number 2014-3

loop_
_space_group_symop_operation_xyz
'x, y, z'
'-x+1/2, -y, z+1/2'
'x+1/2, -y+1/2, -z'
'-x, y+1/2, -z+1/2'
'-x, -y, -z'
'x-1/2, y, -z-1/2'
'-x-1/2, y-1/2, z'
'x, -y-1/2, z-1/2'

loop_
_atom_site_label
_atom_site_type_symbol
_atom_site_fract_x
_atom_site_fract_y
_atom_site_fract_z
_atom_site_U_iso_or_equiv
_atom_site_adp_type
_atom_site_occupancy
_atom_site_site_symmetry_order
_atom_site_calc_flag
_atom_site_refinement_flags_posn
_atom_site_refinement_flags_adp
C1 C -0.10555(15) 0.25844(11) 0.54412(11) 0.0166(5) Uani 1 1 d . .
C2 C -0.13694(17) 0.29049(13) 0.63130(11) 0.0222(6) Uani 1 1 d . .
H2 H -0.1574 0.2549 0.6334 0.027 Uiso 1 1 calc R U
C3 C -0.19794(18) 0.32933(15) 0.64082(14) 0.0307(7) Uani 1 1 d . .
H3A H -0.1796 0.3647 0.6395 0.046 Uiso 1 1 calc R U
H3B H -0.2185 0.3228 0.6737 0.046 Uiso 1 1 calc R U
H3C H -0.2342 0.3250 0.6152 0.046 Uiso 1 1 calc R U
C4 C -0.07684(18) 0.29389(13) 0.67051(12) 0.0247(6) Uani 1 1 d . .
H4A H -0.0401 0.2687 0.6624 0.037 Uiso 1 1 calc R U
H4B H -0.0959 0.2864 0.7037 0.037 Uiso 1 1 calc R U
H4C H -0.0567 0.3287 0.6702 0.037 Uiso 1 1 calc R U
C5 C -0.07597(16) 0.34273(12) 0.55979(11) 0.0193(6) Uani 1 1 d . .
C6 C -0.06471(17) 0.39264(12) 0.58042(12) 0.0228(6) Uani 1 1 d . .
H6 H -0.0792 0.4008 0.6133 0.027 Uiso 1 1 calc R U
C7 C -0.03095(19) 0.42969(13) 0.54978(13) 0.0279(7) Uani 1 1 d . .
H7 H -0.0230 0.4635 0.5623 0.033 Uiso 1 1 calc R U
C8 C -0.00868(19) 0.41703(13) 0.50028(13) 0.0276(7) Uani 1 1 d . .
H8 H 0.0143 0.4426 0.4808 0.033 Uiso 1 1 calc R U
C9 C -0.02004(17) 0.36748(12) 0.47966(12) 0.0227(6) Uani 1 1 d . .
H9 H -0.0056 0.3593 0.4468 0.027 Uiso 1 1 calc R U
C10 C -0.05419(16) 0.33047(12) 0.51054(11) 0.0194(6) Uani 1 1 d . .
C11 C -0.06133(18) 0.24672(12) 0.45533(11) 0.0222(6) Uani 1 1 d . .
H11 H -0.0779 0.2107 0.4622 0.027 Uiso 1 1 calc R U
C12 C -0.10697(19) 0.26797(15) 0.41180(12) 0.0297(7) Uani 1 1 d . .
H12A H -0.1565 0.2694 0.4222 0.045 Uiso 1 1 calc R U
H12B H -0.1024 0.2451 0.3829 0.045 Uiso 1 1 calc R U
H12C H -0.0908 0.3027 0.4029 0.045 Uiso 1 1 calc R U
C13 C 0.01817(18) 0.24330(14) 0.44267(12) 0.0266(7) Uani 1 1 d . .
H13A H 0.0357 0.2776 0.4334 0.040 Uiso 1 1 calc R U
H13B H 0.0250 0.2194 0.4148 0.040 Uiso 1 1 calc R U
H13C H 0.0441 0.2307 0.4718 0.040 Uiso 1 1 calc R U
C14 C -0.24933(19) 0.09039(14) 0.55736(13) 0.0272(7) Uani 1 1 d . .
H14 H -0.2869 0.1146 0.5581 0.033 Uiso 1 1 calc R U
C15 C -0.26485(19) 0.03675(15) 0.55823(13) 0.0305(7) Uani 1 1 d . .
H15 H -0.3124 0.0253 0.5591 0.037 Uiso 1 1 calc R U
C16 C -0.2093(2) 0.00067(14) 0.55787(13) 0.0301(7) Uani 1 1 d . .
H16 H -0.2191 -0.0353 0.5585 0.036 Uiso 1 1 calc R U
C17 C -0.13857(19) 0.01835(13) 0.55649(13) 0.0269(7) Uani 1 1 d . .
H17 H -0.1000 -0.0050 0.5562 0.032 Uiso 1 1 calc R U
C18 C -0.12842(17) 0.07251(13) 0.55553(11) 0.0217(6) Uani 1 1 d . .
C19 C 0.00733(17) 0.07193(12) 0.55347(11) 0.0217(6) Uani 1 1 d . .
H19 H 0.0180 0.0361 0.5543 0.026 Uiso 1 1 calc R U
C20 C 0.05487(17) 0.11337(12) 0.55082(11) 0.0200(6) Uani 1 1 d . .
C21 C 0.13381(17) 0.11075(13) 0.54710(11) 0.0212(6) Uani 1 1 d . .
C22 C 0.16961(18) 0.06419(13) 0.56053(12) 0.0235(6) Uani 1 1 d . .
H22 H 0.1435 0.0356 0.5728 0.028 Uiso 1 1 calc R U
C23 C 0.24353(18) 0.06044(13) 0.55571(13) 0.0272(7) Uani 1 1 d . .
H23 H 0.2668 0.0294 0.5648 0.033 Uiso 1 1 calc R U
C24 C 0.28331(19) 0.10267(15) 0.53743(15) 0.0332(8) Uani 1 1 d . .
H24 H 0.3331 0.1002 0.5344 0.040 Uiso 1 1 calc R U
C25 C 0.2479(2) 0.14866(16) 0.52369(16) 0.0376(9) Uani 1 1 d . .
H25 H 0.2743 0.1769 0.5110 0.045 Uiso 1 1 calc R U
C26 C 0.17423(19) 0.15322(13) 0.52862(14) 0.0294(7) Uani 1 1 d . .
H26 H 0.1514 0.1845 0.5197 0.035 Uiso 1 1 calc R U
C27 C 0.14239(15) 0.26146(11) 0.69601(11) 0.0163(5) Uani 1 1 d . .
C28 C 0.17017(16) 0.29385(12) 0.60842(11) 0.0193(6) Uani 1 1 d . .
H28 H 0.1922 0.2588 0.6064 0.023 Uiso 1 1 calc R U
C29 C 0.22988(17) 0.33415(14) 0.59927(13) 0.0257(7) Uani 1 1 d . .
H29A H 0.2097 0.3690 0.5988 0.039 Uiso 1 1 calc R U
H29B H 0.2527 0.3270 0.5672 0.039 Uiso 1 1 calc R U
H29C H 0.2648 0.3317 0.6260 0.039 Uiso 1 1 calc R U
C30 C 0.11024(17) 0.29560(14) 0.56892(12) 0.0247(6) Uani 1 1 d . .
H30A H 0.0761 0.2681 0.5758 0.037 Uiso 1 1 calc R U
H30B H 0.1303 0.2906 0.5356 0.037 Uiso 1 1 calc R U
H30C H 0.0865 0.3292 0.5704 0.037 Uiso 1 1 calc R U
C31 C 0.10185(16) 0.34256(11) 0.67929(12) 0.0189(6) Uani 1 1 d . .
C32 C 0.08469(16) 0.39133(12) 0.65812(13) 0.0224(6) Uani 1 1 d . .
H32 H 0.0971 0.3998 0.6249 0.027 Uiso 1 1 calc R U
C33 C 0.04811(18) 0.42673(12) 0.68915(14) 0.0270(7) Uani 1 1 d . .
H33 H 0.0351 0.4595 0.6763 0.032 Uiso 1 1 calc R U
C34 C 0.03053(18) 0.41397(13) 0.73932(14) 0.0292(7) Uani 1 1 d . .
H34 H 0.0075 0.4391 0.7593 0.035 Uiso 1 1 calc R U
C35 C 0.04616(17) 0.36526(13) 0.76029(13) 0.0256(7) Uani 1 1 d . .
H35 H 0.0337 0.3569 0.7936 0.031 Uiso 1 1 calc R U
C36 C 0.08174(16) 0.32924(12) 0.72880(12) 0.0200(6) Uani 1 1 d . .
C37 C 0.09303(17) 0.24439(13) 0.78257(12) 0.0228(6) Uani 1 1 d . .
H37 H 0.1098 0.2088 0.7740 0.027 Uiso 1 1 calc R U
C38 C 0.1382(2) 0.26312(17) 0.82724(14) 0.0352(8) Uani 1 1 d . .
H38A H 0.1879 0.2642 0.8175 0.053 Uiso 1 1 calc R U
H38B H 0.1323 0.2392 0.8553 0.053 Uiso 1 1 calc R U
H38C H 0.1229 0.2978 0.8372 0.053 Uiso 1 1 calc R U
C39 C 0.01310(18) 0.24013(14) 0.79362(13) 0.0264(7) Uani 1 1 d . .
H39A H -0.0049 0.2739 0.8041 0.040 Uiso 1 1 calc R U
H39B H 0.0054 0.2149 0.8202 0.040 Uiso 1 1 calc R U
H39C H -0.0117 0.2289 0.7635 0.040 Uiso 1 1 calc R U
C40 C 0.31748(16) 0.11018(13) 0.68637(12) 0.0215(6) Uani 1 1 d . .
H40 H 0.3500 0.1380 0.6877 0.026 Uiso 1 1 calc R U
C41 C 0.34343(17) 0.05909(13) 0.68408(13) 0.0251(7) Uani 1 1 d . .
H41 H 0.3927 0.0526 0.6837 0.030 Uiso 1 1 calc R U
C42 C 0.29472(17) 0.01761(13) 0.68240(13) 0.0256(7) Uani 1 1 d . .
H42 H 0.3112 -0.0170 0.6813 0.031 Uiso 1 1 calc R U
C43 C 0.22144(17) 0.02789(12) 0.68241(12) 0.0226(6) Uani 1 1 d . .
H43 H 0.1878 0.0008 0.6811 0.027 Uiso 1 1 calc R U
C44 C 0.20051(15) 0.08024(12) 0.68443(11) 0.0175(6) Uani 1 1 d . .
C45 C 0.06547(16) 0.06694(11) 0.68441(11) 0.0177(6) Uani 1 1 d . .
H45 H 0.0608 0.0304 0.6852 0.021 Uiso 1 1 calc R U
C46 C 0.01110(16) 0.10384(12) 0.68393(11) 0.0179(6) Uani 1 1 d . .
C47 C -0.06746(16) 0.09626(13) 0.68492(11) 0.0196(6) Uani 1 1 d . .
C48 C -0.09679(17) 0.04548(14) 0.68487(13) 0.0255(7) Uani 1 1 d . .
H48 H -0.0666 0.0162 0.6843 0.031 Uiso 1 1 calc R U
C49 C -0.17082(19) 0.03874(15) 0.68572(13) 0.0315(8) Uani 1 1 d . .
H49 H -0.1901 0.0049 0.6861 0.038 Uiso 1 1 calc R U
C50 C -0.21637(18) 0.08195(17) 0.68604(13) 0.0322(8) Uani 1 1 d . .
H50 H -0.2660 0.0771 0.6864 0.039 Uiso 1 1 calc R U
C51 C -0.18763(18) 0.13257(16) 0.68588(13) 0.0295(7) Uani 1 1 d . .
H51 H -0.2181 0.1617 0.6860 0.035 Uiso 1 1 calc R U
C52 C -0.11349(17) 0.13981(14) 0.68561(12) 0.0242(6) Uani 1 1 d . .
H52 H -0.0945 0.1737 0.6859 0.029 Uiso 1 1 calc R U
C53 C -0.1717(2) 0.10375(15) 0.26045(15) 0.0361(8) Uani 1 1 d . .
H53A H -0.1552 0.0976 0.2949 0.043 Uiso 1 1 calc R U
H53B H -0.1497 0.1361 0.2483 0.043 Uiso 1 1 calc R U
N1 N -0.10745(13) 0.29694(10) 0.57946(9) 0.0180(5) Uani 1 1 d . .
N2 N -0.07313(13) 0.27758(10) 0.50240(9) 0.0174(5) Uani 1 1 d . .
N3 N -0.18136(14) 0.10787(11) 0.55551(10) 0.0216(5) Uani 1 1 d . .
N4 N -0.05827(14) 0.09469(10) 0.55453(10) 0.0190(5) Uani 1 1 d . .
N5 N -0.05062(14) 0.14764(10) 0.55294(9) 0.0192(5) Uani 1 1 d . .
N6 N 0.01738(14) 0.15956(10) 0.55056(10) 0.0194(5) Uani 1 1 d . .
N7 N 0.13931(13) 0.29924(10) 0.66006(9) 0.0165(5) Uani 1 1 d . .
N8 N 0.10624(13) 0.27799(10) 0.73726(10) 0.0180(5) Uani 1 1 d . .
N9 N 0.24632(13) 0.12082(10) 0.68680(9) 0.0168(5) Uani 1 1 d . .
N10 N 0.12666(13) 0.09499(10) 0.68345(9) 0.0160(5) Uani 1 1 d . .
N11 N 0.11057(13) 0.14689(10) 0.68186(10) 0.0179(5) Uani 1 1 d . .
N12 N 0.04114(13) 0.15302(10) 0.68219(9) 0.0182(5) Uani 1 1 d . .
F1 F -0.00721(12) 0.12059(9) 0.83404(13) 0.0550(7) Uani 1 1 d . .
F2 F 0.02370(10) 0.04386(8) 0.79590(7) 0.0290(4) Uani 1 1 d . .
F3 F 0.00915(12) 0.04784(10) 0.88088(8) 0.0400(5) Uani 1 1 d . .
F4 F 0.09018(13) 0.11516(11) 0.88451(10) 0.0548(7) Uani 1 1 d . .
F5 F 0.10428(11) 0.11108(9) 0.79887(9) 0.0368(5) Uani 1 1 d . .
F6 F 0.12058(11) 0.03845(9) 0.84772(9) 0.0402(5) Uani 1 1 d . .
F7 F -0.05693(14) 0.04224(8) 0.44838(8) 0.0410(5) Uani 1 1 d . .
F8 F -0.13001(16) 0.05866(10) 0.38200(10) 0.0567(7) Uani 1 1 d . .
F9 F -0.0116(2) 0.04878(12) 0.36944(13) 0.0793(11) Uani 1 1 d . .
F10 F 0.00936(15) 0.11274(12) 0.42759(14) 0.0686(9) Uani 1 1 d . .
F11 F -0.10845(14) 0.12186(9) 0.43945(9) 0.0440(6) Uani 1 1 d . .
F12 F -0.06332(15) 0.12948(9) 0.36065(9) 0.0482(6) Uani 1 1 d . .
P1 P 0.05702(4) 0.07986(3) 0.84016(3) 0.02307(16) Uani 1 1 d . .
P2 P -0.05971(4) 0.08635(3) 0.40396(3) 0.02423(17) Uani 1 1 d . .
Cl1 Cl -0.14545(5) 0.05040(4) 0.22107(4) 0.0397(2) Uani 1 1 d . .
Cl2 Cl -0.26594(6) 0.11049(4) 0.26008(5) 0.0517(3) Uani 1 1 d . .
Br1 Br -0.26346(2) 0.22485(2) 0.54737(2) 0.02417(8) Uani 1 1 d . .
Br2 Br 0.30162(2) 0.24485(2) 0.71293(2) 0.02238(8) Uani 1 1 d . .
Pd1 Pd -0.14590(2) 0.18661(2) 0.55088(2) 0.01647(6) Uani 1 1 d . .
Pd2 Pd 0.19641(2) 0.19463(2) 0.69164(2) 0.01496(6) Uani 1 1 d . .

loop_
_atom_site_aniso_label
_atom_site_aniso_U_11
_atom_site_aniso_U_22
_atom_site_aniso_U_33
_atom_site_aniso_U_23
_atom_site_aniso_U_13
_atom_site_aniso_U_12
C1 0.0153(13) 0.0191(14) 0.0155(13) -0.0004(11) 0.0000(10) -0.0026(10)
C2 0.0273(15) 0.0234(15) 0.0159(14) -0.0025(12) 0.0052(12) -0.0064(12)
C3 0.0246(16) 0.041(2) 0.0268(17) -0.0087(15) 0.0069(13) -0.0013(14)
C4 0.0293(16) 0.0292(16) 0.0155(14) 0.0004(12) 0.0013(12) -0.0052(13)
C5 0.0213(14) 0.0181(14) 0.0184(14) 0.0029(11) -0.0014(11) -0.0010(11)
C6 0.0272(15) 0.0190(14) 0.0220(15) -0.0017(12) -0.0007(12) 0.0004(11)
C7 0.0369(18) 0.0181(15) 0.0287(17) 0.0000(12) -0.0054(14) -0.0030(13)
C8 0.0356(18) 0.0222(16) 0.0249(16) 0.0067(13) -0.0021(13) -0.0062(13)
C9 0.0267(15) 0.0226(15) 0.0188(15) 0.0043(12) 0.0000(12) -0.0024(11)
C10 0.0213(14) 0.0178(14) 0.0191(14) 0.0008(11) -0.0027(11) 0.0010(11)
C11 0.0319(16) 0.0207(15) 0.0142(14) -0.0029(11) 0.0029(12) -0.0037(12)
C12 0.0323(17) 0.0400(19) 0.0168(15) -0.0032(14) -0.0020(13) -0.0038(14)
C13 0.0309(17) 0.0271(16) 0.0219(16) -0.0014(13) 0.0046(13) 0.0003(13)
C14 0.0266(16) 0.0305(18) 0.0245(16) -0.0047(13) 0.0037(13) -0.0071(13)
C15 0.0327(18) 0.0332(19) 0.0258(17) -0.0019(14) 0.0035(13) -0.0140(14)
C16 0.0396(19) 0.0255(17) 0.0250(17) -0.0014(13) 0.0045(14) -0.0134(14)
C17 0.0332(17) 0.0202(15) 0.0274(17) -0.0004(13) 0.0017(13) -0.0051(13)
C18 0.0243(15) 0.0250(16) 0.0158(14) -0.0017(12) 0.0038(11) -0.0081(12)
C19 0.0267(15) 0.0179(14) 0.0204(15) -0.0006(11) 0.0012(12) -0.0005(12)
C20 0.0250(15) 0.0192(14) 0.0157(14) 0.0007(11) 0.0005(11) -0.0013(11)
C21 0.0228(15) 0.0223(15) 0.0186(15) -0.0013(11) -0.0008(11) -0.0017(12)
C22 0.0267(15) 0.0223(15) 0.0216(15) 0.0013(12) 0.0006(12) -0.0030(12)
C23 0.0280(16) 0.0264(17) 0.0273(17) 0.0021(13) -0.0019(13) 0.0031(13)
C24 0.0230(16) 0.039(2) 0.037(2) 0.0051(16) -0.0001(14) -0.0007(14)
C25 0.0268(17) 0.037(2) 0.049(2) 0.0129(17) 0.0001(16) -0.0089(15)
C26 0.0271(16) 0.0235(16) 0.0377(19) 0.0087(14) -0.0029(14) -0.0034(13)
C27 0.0148(13) 0.0153(13) 0.0188(14) -0.0019(11) -0.0007(10) -0.0027(10)
C28 0.0212(14) 0.0215(14) 0.0152(14) -0.0002(11) 0.0035(11) -0.0011(11)
C29 0.0236(15) 0.0308(17) 0.0227(16) 0.0041(13) 0.0046(12) -0.0044(12)
C30 0.0251(15) 0.0313(17) 0.0176(15) -0.0015(13) 0.0016(12) -0.0012(13)
C31 0.0193(13) 0.0175(14) 0.0198(14) -0.0036(11) 0.0009(11) -0.0024(11)
C32 0.0235(14) 0.0160(14) 0.0277(16) 0.0006(12) -0.0022(12) -0.0022(11)
C33 0.0262(15) 0.0147(14) 0.0402(19) -0.0048(13) -0.0043(14) 0.0001(12)
C34 0.0269(16) 0.0218(16) 0.0390(19) -0.0133(14) 0.0027(14) 0.0024(12)
C35 0.0253(15) 0.0254(16) 0.0260(16) -0.0084(13) 0.0044(13) -0.0011(12)
C36 0.0212(14) 0.0172(14) 0.0214(15) -0.0041(11) 0.0012(11) -0.0012(11)
C37 0.0256(15) 0.0269(16) 0.0159(14) 0.0026(12) 0.0024(12) -0.0002(12)
C38 0.0323(18) 0.050(2) 0.0230(17) 0.0014(16) -0.0037(14) -0.0066(16)
C39 0.0274(16) 0.0298(17) 0.0220(16) 0.0030(13) 0.0051(13) -0.0036(13)
C40 0.0172(13) 0.0250(16) 0.0223(15) -0.0006(12) 0.0010(11) -0.0005(11)
C41 0.0173(14) 0.0290(17) 0.0290(17) -0.0017(13) 0.0013(12) 0.0041(12)
C42 0.0245(15) 0.0214(15) 0.0309(17) -0.0002(13) -0.0008(13) 0.0067(12)
C43 0.0249(15) 0.0170(14) 0.0260(16) -0.0011(12) -0.0013(12) 0.0000(11)
C44 0.0146(13) 0.0220(15) 0.0160(14) 0.0019(11) 0.0006(10) 0.0014(11)
C45 0.0197(14) 0.0164(13) 0.0170(14) 0.0006(11) 0.0000(11) -0.0026(10)
C46 0.0179(13) 0.0208(14) 0.0150(13) -0.0004(11) 0.0014(10) -0.0028(11)
C47 0.0165(14) 0.0275(16) 0.0147(13) -0.0012(11) -0.0001(10) -0.0037(11)
C48 0.0221(15) 0.0277(17) 0.0266(16) -0.0023(13) 0.0021(12) -0.0047(12)
C49 0.0261(17) 0.039(2) 0.0290(18) -0.0064(15) 0.0022(13) -0.0136(14)
C50 0.0186(15) 0.054(2) 0.0234(17) -0.0031(15) 0.0013(12) -0.0073(15)
C51 0.0202(15) 0.047(2) 0.0214(16) -0.0018(14) -0.0001(12) 0.0061(14)
C52 0.0212(15) 0.0304(17) 0.0210(15) -0.0001(13) -0.0003(12) -0.0004(12)
C53 0.0391(19) 0.0318(18) 0.037(2) -0.0002(16) 0.0017(16) 0.0021(15)
N1 0.0218(12) 0.0183(12) 0.0138(12) -0.0013(9) 0.0008(9) -0.0014(9)
N2 0.0205(11) 0.0181(12) 0.0137(11) 0.0005(9) 0.0016(9) -0.0022(9)
N3 0.0231(13) 0.0233(13) 0.0184(12) -0.0005(10) 0.0016(10) -0.0103(10)
N4 0.0224(12) 0.0163(12) 0.0183(12) 0.0000(9) 0.0014(9) -0.0034(9)
N5 0.0242(12) 0.0168(12) 0.0167(12) -0.0005(9) 0.0015(9) -0.0041(10)
N6 0.0196(12) 0.0192(12) 0.0193(12) 0.0007(9) 0.0025(9) -0.0026(9)
N7 0.0197(12) 0.0139(11) 0.0158(12) 0.0001(9) 0.0011(9) 0.0008(9)
N8 0.0197(11) 0.0169(12) 0.0173(12) -0.0015(9) 0.0027(9) -0.0013(9)
N9 0.0138(11) 0.0167(12) 0.0198(12) -0.0012(9) 0.0011(9) 0.0009(9)
N10 0.0147(11) 0.0165(12) 0.0168(11) -0.0008(9) -0.0009(9) -0.0012(9)
N11 0.0184(11) 0.0164(12) 0.0190(12) -0.0013(9) -0.0012(9) 0.0011(9)
N12 0.0154(11) 0.0206(12) 0.0184(12) 0.0005(10) -0.0008(9) 0.0001(9)
F1 0.0272(11) 0.0246(11) 0.113(2) -0.0005(13) 0.0055(13) 0.0033(9)
F2 0.0312(10) 0.0318(10) 0.0241(9) -0.0002(8) -0.0014(8) -0.0088(8)
F3 0.0382(11) 0.0536(14) 0.0284(11) 0.0000(10) 0.0095(9) -0.0140(10)
F4 0.0403(13) 0.0700(18) 0.0541(15) -0.0368(14) 0.0104(11) -0.0217(12)
F5 0.0322(10) 0.0353(12) 0.0427(12) 0.0084(9) 0.0047(9) -0.0128(9)
F6 0.0259(10) 0.0455(13) 0.0491(13) 0.0072(11) -0.0067(9) 0.0071(9)
F7 0.0657(15) 0.0217(10) 0.0356(12) 0.0015(8) -0.0103(10) 0.0039(10)
F8 0.0718(17) 0.0451(14) 0.0533(16) 0.0098(12) -0.0288(13) -0.0288(13)
F9 0.108(3) 0.0540(17) 0.075(2) -0.0103(15) 0.050(2) 0.0268(17)
F10 0.0429(14) 0.0552(17) 0.108(3) 0.0127(17) -0.0279(16) -0.0182(12)
F11 0.0605(15) 0.0343(12) 0.0373(12) -0.0019(10) 0.0125(11) 0.0159(11)
F12 0.0761(17) 0.0373(12) 0.0313(12) 0.0108(10) 0.0064(11) -0.0114(11)
P1 0.0189(4) 0.0237(4) 0.0266(4) -0.0023(3) 0.0024(3) -0.0026(3)
P2 0.0312(4) 0.0176(4) 0.0239(4) -0.0038(3) 0.0024(3) -0.0008(3)
Cl1 0.0360(4) 0.0349(5) 0.0482(5) 0.0016(4) 0.0132(4) 0.0075(3)
Cl2 0.0453(5) 0.0342(5) 0.0757(8) 0.0081(5) 0.0323(5) 0.0086(4)
Br1 0.01972(15) 0.02724(17) 0.02554(17) -0.00141(12) -0.00143(11) -0.00115(11)
Br2 0.01792(15) 0.02197(16) 0.02727(17) -0.00138(12) -0.00193(11) -0.00414(11)
Pd1 0.01825(11) 0.01697(11) 0.01418(11) -0.00063(7) 0.00135(7) -0.00349(7)
Pd2 0.01409(10) 0.01426(11) 0.01652(11) -0.00007(7) 0.00044(7) -0.00090(7)

loop_
_atom_type_symbol
_atom_type_description
_atom_type_scat_dispersion_real
_atom_type_scat_dispersion_imag
_atom_type_scat_source
C C 0.0181 0.0091 'International Tables Vol C Tables 4.2.6.8 and 6.1.1.4'
H H 0.0000 0.0000 'International Tables Vol C Tables 4.2.6.8 and 6.1.1.4'
N N 0.0311 0.0180 'International Tables Vol C Tables 4.2.6.8 and 6.1.1.4'
F F 0.0727 0.0534 'International Tables Vol C Tables 4.2.6.8 and 6.1.1.4'
P P 0.2955 0.4335 'International Tables Vol C Tables 4.2.6.8 and 6.1.1.4'
Cl Cl 0.3639 0.7018 'International Tables Vol C Tables 4.2.6.8 and 6.1.1.4'
Br Br -0.6763 1.2805 'International Tables Vol C Tables 4.2.6.8 and 6.1.1.4'
Pd Pd 0.1215 3.9337 'International Tables Vol C Tables 4.2.6.8 and 6.1.1.4'

loop_
_geom_angle_atom_site_label_1
_geom_angle_atom_site_label_2
_geom_angle_atom_site_label_3
_geom_angle
N2 C1 N1 108.3(2)
N2 C1 Pd1 125.2(2)
N1 C1 Pd1 126.5(2)
N1 C2 C3 110.9(3)
N1 C2 C4 110.3(2)
C3 C2 C4 113.5(3)
C10 C5 C6 121.5(3)
C10 C5 N1 106.3(3)
C6 C5 N1 132.3(3)
C7 C6 C5 117.2(3)
C6 C7 C8 121.2(3)
C9 C8 C7 121.7(3)
C8 C9 C10 116.9(3)
C5 C10 C9 121.6(3)
C5 C10 N2 106.4(3)
C9 C10 N2 132.0(3)
N2 C11 C13 111.0(3)
N2 C11 C12 111.1(3)
C13 C11 C12 113.4(3)
N3 C14 C15 121.3(3)
C16 C15 C14 119.5(3)
C15 C16 C17 119.6(3)
C18 C17 C16 116.7(3)
N3 C18 C17 124.5(3)
N3 C18 N4 114.3(3)
C17 C18 N4 121.2(3)
N4 C19 C20 104.8(3)
N6 C20 C19 109.2(3)
N6 C20 C21 123.2(3)
C19 C20 C21 127.6(3)
C26 C21 C22 118.8(3)
C26 C21 C20 121.5(3)
C22 C21 C20 119.7(3)
C23 C22 C21 120.4(3)
C22 C23 C24 120.5(3)
C25 C24 C23 119.1(3)
C26 C25 C24 121.1(3)
C25 C26 C21 120.0(3)
N8 C27 N7 108.9(3)
N8 C27 Pd2 124.7(2)
N7 C27 Pd2 126.2(2)
N7 C28 C30 109.9(2)
N7 C28 C29 111.4(2)
C30 C28 C29 113.8(3)
C32 C31 N7 131.9(3)
C32 C31 C36 121.8(3)
N7 C31 C36 106.3(3)
C33 C32 C31 116.7(3)
C32 C33 C34 121.3(3)
C35 C34 C33 122.3(3)
C34 C35 C36 116.5(3)
N8 C36 C31 106.7(3)
N8 C36 C35 131.9(3)
C31 C36 C35 121.4(3)
N8 C37 C39 110.9(3)
N8 C37 C38 110.5(3)
C39 C37 C38 114.5(3)
N9 C40 C41 121.9(3)
C40 C41 C42 118.9(3)
C43 C42 C41 119.9(3)
C44 C43 C42 117.1(3)
N9 C44 C43 124.1(3)
N9 C44 N10 114.4(3)
C43 C44 N10 121.5(3)
N10 C45 C46 105.2(2)
N12 C46 C45 108.7(2)
N12 C46 C47 121.6(3)
C45 C46 C47 129.7(3)
C52 C47 C48 119.3(3)
C52 C47 C46 120.3(3)
C48 C47 C46 120.4(3)
C49 C48 C47 120.0(3)
C50 C49 C48 120.6(3)
C49 C50 C51 119.7(3)
C50 C51 C52 120.2(3)
C51 C52 C47 120.2(3)
Cl2 C53 Cl1 110.2(2)
C1 N1 C5 109.6(2)
C1 N1 C2 124.4(2)
C5 N1 C2 126.0(2)
C1 N2 C10 109.5(2)
C1 N2 C11 124.0(2)
C10 N2 C11 126.5(2)
C18 N3 C14 118.3(3)
C18 N3 Pd1 114.0(2)
C14 N3 Pd1 127.7(2)
C19 N4 N5 109.2(2)
C19 N4 C18 131.3(3)
N5 N4 C18 119.4(3)
N6 N5 N4 109.6(2)
N6 N5 Pd1 137.2(2)
N4 N5 Pd1 113.14(19)
N5 N6 C20 107.3(2)
C27 N7 C31 109.0(2)
C27 N7 C28 124.2(2)
C31 N7 C28 126.8(2)
C27 N8 C36 109.0(2)
C27 N8 C37 123.5(3)
C36 N8 C37 127.5(2)
C44 N9 C40 118.0(3)
C44 N9 Pd2 114.13(19)
C40 N9 Pd2 127.9(2)
C45 N10 N11 109.2(2)
C45 N10 C44 132.7(3)
N11 N10 C44 118.1(2)
N12 N11 N10 109.6(2)
N12 N11 Pd2 135.4(2)
N10 N11 Pd2 113.91(18)
N11 N12 C46 107.3(2)
F1 P1 F6 178.46(16)
F1 P1 F4 89.98(16)
F6 P1 F4 89.55(14)
F1 P1 F2 90.36(13)
F6 P1 F2 90.10(12)
F4 P1 F2 179.45(15)
F1 P1 F5 91.25(13)
F6 P1 F5 90.22(12)
F4 P1 F5 90.39(13)
F2 P1 F5 90.04(11)
F1 P1 F3 88.86(14)
F6 P1 F3 89.68(13)
F4 P1 F3 90.57(13)
F2 P1 F3 89.01(11)
F5 P1 F3 179.04(13)
F10 P2 F12 91.44(16)
F10 P2 F11 89.53(17)
F12 P2 F11 90.41(13)
F10 P2 F9 91.2(2)
F12 P2 F9 91.54(16)
F11 P2 F9 177.90(16)
F10 P2 F8 177.93(17)
F12 P2 F8 90.50(14)
F11 P2 F8 89.73(16)
F9 P2 F8 89.46(19)
F10 P2 F7 89.00(15)
F12 P2 F7 179.39(16)
F11 P2 F7 89.17(13)
F9 P2 F7 88.87(15)
F8 P2 F7 89.06(13)
C1 Pd1 N5 96.89(11)
C1 Pd1 N3 175.51(11)
N5 Pd1 N3 79.04(10)
C1 Pd1 Br1 88.25(8)
N5 Pd1 Br1 174.73(7)
N3 Pd1 Br1 95.78(8)
C27 Pd2 N11 96.91(10)
C27 Pd2 N9 175.73(10)
N11 Pd2 N9 78.84(10)
C27 Pd2 Br2 86.86(8)
N11 Pd2 Br2 172.62(7)
N9 Pd2 Br2 97.33(7)

loop_
_geom_bond_atom_site_label_1
_geom_bond_atom_site_label_2
_geom_bond_distance
C1 N2 1.343(4)
C1 N1 1.348(4)
C1 Pd1 1.978(3)
C2 N1 1.479(4)
C2 C3 1.523(5)
C2 C4 1.523(4)
C5 C10 1.392(4)
C5 C6 1.393(4)
C5 N1 1.399(4)
C6 C7 1.388(5)
C7 C8 1.403(5)
C8 C9 1.385(5)
C9 C10 1.394(4)
C10 N2 1.403(4)
C11 N2 1.481(4)
C11 C13 1.517(5)
C11 C12 1.523(5)
C14 N3 1.340(4)
C14 C15 1.391(5)
C15 C16 1.380(5)
C16 C17 1.389(5)
C17 C18 1.386(5)
C18 N3 1.331(4)
C18 N4 1.420(4)
C19 N4 1.349(4)
C19 C20 1.375(4)
C20 N6 1.363(4)
C20 C21 1.472(4)
C21 C26 1.400(4)
C21 C22 1.400(5)
C22 C23 1.383(5)
C23 C24 1.387(5)
C24 C25 1.387(5)
C25 C26 1.380(5)
C27 N8 1.343(4)
C27 N7 1.347(4)
C27 Pd2 1.973(3)
C28 N7 1.481(4)
C28 C30 1.524(4)
C28 C29 1.528(4)
C31 C32 1.393(4)
C31 N7 1.395(4)
C31 C36 1.397(4)
C32 C33 1.391(5)
C33 C34 1.397(5)
C34 C35 1.383(5)
C35 C36 1.399(4)
C36 N8 1.395(4)
C37 N8 1.486(4)
C37 C39 1.518(4)
C37 C38 1.520(5)
C40 N9 1.350(4)
C40 C41 1.383(5)
C41 C42 1.388(5)
C42 C43 1.387(4)
C43 C44 1.384(4)
C44 N9 1.337(4)
C44 N10 1.423(4)
C45 N10 1.342(4)
C45 C46 1.377(4)
C46 N12 1.367(4)
C46 C47 1.473(4)
C47 C52 1.397(5)
C47 C48 1.398(4)
C48 C49 1.387(5)
C49 C50 1.385(6)
C50 C51 1.390(6)
C51 C52 1.390(5)
C53 Cl2 1.760(4)
C53 Cl1 1.772(4)
N3 Pd1 2.106(3)
N4 N5 1.351(3)
N5 N6 1.301(4)
N5 Pd1 2.028(3)
N9 Pd2 2.093(2)
N10 N11 1.350(3)
N11 N12 1.300(4)
N11 Pd2 2.019(2)
F1 P1 1.587(2)
F2 P1 1.604(2)
F3 P1 1.612(2)
F4 P1 1.594(2)
F5 P1 1.606(2)
F6 P1 1.593(2)
F7 P2 1.618(2)
F8 P2 1.592(2)
F9 P2 1.591(3)
F10 P2 1.576(3)
F11 P2 1.582(2)
F12 P2 1.581(2)
Br1 Pd1 2.3922(4)
Br2 Pd2 2.3997(3)
